data_4034697
loop_
_publ_author_name
'Yuan, Yumeng'
'Pan, Guoshuai'
'Zhang, Xiaofeng'
'Li, Buhong'
'Xiang, Shengchang'
'Huang, Qiufeng'

_publ_section_title
;
 Synthesis of seven-membered azepino[3,2,1-hi]indoles via
 rhodium-catalyzed regioselectively C-H activation/DBU-catalyzed
 intramolecualr amidation of 7-phenylindoles in one pot.
;
_journal_name_full 'The Journal of organic chemistry'
_journal_paper_doi 10.1021/acs.joc.9b02289
_journal_year 2019
_chemical_formula_moiety 'C19 H15 N O3'
_chemical_formula_sum 'C19 H13 N O3'
_chemical_formula_weight 303.30
_chemical_name_systematic 76
_space_group_crystal_system monoclinic
_space_group_IT_number 14
_space_group_name_Hall '-P 2yn'
_space_group_name_H-M_alt 'P 1 21/n 1'
_atom_sites_solution_hydrogens geom
_atom_sites_solution_primary dual
_audit_creation_date 2019-05-16
_audit_creation_method
;
Olex2 1.2
(compiled 2018.05.29 svn.r3508 for OlexSys, GUI svn.r5506)
;
_cell_angle_alpha 90
_cell_angle_beta 91.757(3)
_cell_angle_gamma 90
_cell_formula_units_Z 4
_cell_length_a 7.7040(2)
_cell_length_b 13.0756(4)
_cell_length_c 15.2485(4)
_cell_measurement_reflns_used 2969
_cell_measurement_temperature 294.87(10)
_cell_measurement_theta_max 72.6010
_cell_measurement_theta_min 4.4390
_cell_volume 1535.33(7)
_computing_cell_refinement 'CrysAlisPro 1.171.39.46e (Rigaku OD, 2018)'
_computing_data_collection 'CrysAlisPro 1.171.39.46e (Rigaku OD, 2018)'
_computing_data_reduction 'CrysAlisPro 1.171.39.46e (Rigaku OD, 2018)'
_computing_molecular_graphics 'Olex2 (Dolomanov et al., 2009)'
_computing_publication_material 'Olex2 (Dolomanov et al., 2009)'
_computing_structure_refinement 'ShelXL (Sheldrick, 2015)'
_computing_structure_solution 'ShelXT (Sheldrick, 2015)'
_diffrn_ambient_environment air
_diffrn_ambient_temperature 294.87(10)
_diffrn_detector 'CCD plate'
_diffrn_detector_area_resol_mean 10.5148
_diffrn_detector_type Atlas
_diffrn_measured_fraction_theta_full 0.996
_diffrn_measured_fraction_theta_max 0.973
_diffrn_measurement_details
;
List of Runs (angles in degrees, time in seconds):

  # Type    Start    End  Width  t~exp~   \w     \q     \k     \f   Frames
--------------------------------------------------------------------------
  1  \w    -63.00  32.00   1.00    1.00    --  -40.32  57.00 -90.00   95
  2  \w    -90.00  -3.00   1.00    1.00    --  -40.32 125.00  90.00   87
  3  \w     -3.00  23.00   1.00    1.00    --   40.32 -77.00 -30.00   26
  4  \w     44.00 112.00   1.00    1.00    --  103.24 -45.00 -90.00   68
  5  \w     77.00 174.00   1.00    1.00    --  103.24  45.00-180.00   97
  6  \w    119.00 163.00   1.00    1.00    --  103.24 125.00  60.00   44
  7  \w     33.00 131.00   1.00    1.00    --  103.24 -30.00   0.00   98
  8  \w     66.00 168.00   1.00    1.00    --  103.24  15.00 -30.00  102
;
_diffrn_measurement_device 'four-circle diffractometer'
_diffrn_measurement_device_type 'SuperNova, Dual, Cu at home/near, Atlas'
_diffrn_measurement_method '\w scans'
_diffrn_orient_matrix_type 'CrysAlisPro convention (1999,Acta A55,543-557)'
_diffrn_orient_matrix_UB_11 0.0842947000
_diffrn_orient_matrix_UB_12 -0.0455772000
_diffrn_orient_matrix_UB_13 -0.0815934000
_diffrn_orient_matrix_UB_21 0.1761444000
_diffrn_orient_matrix_UB_22 0.0461894000
_diffrn_orient_matrix_UB_23 0.0297633000
_diffrn_orient_matrix_UB_31 0.0436764000
_diffrn_orient_matrix_UB_32 -0.0983240000
_diffrn_orient_matrix_UB_33 0.0516904000
_diffrn_radiation_monochromator mirror
_diffrn_radiation_probe x-ray
_diffrn_radiation_type CuK\a
_diffrn_radiation_wavelength 1.54184
_diffrn_reflns_av_R_equivalents 0.0134
_diffrn_reflns_av_unetI/netI 0.0164
_diffrn_reflns_Laue_measured_fraction_full 0.996
_diffrn_reflns_Laue_measured_fraction_max 0.973
_diffrn_reflns_limit_h_max 9
_diffrn_reflns_limit_h_min -7
_diffrn_reflns_limit_k_max 12
_diffrn_reflns_limit_k_min -15
_diffrn_reflns_limit_l_max 17
_diffrn_reflns_limit_l_min -18
_diffrn_reflns_number 5689
_diffrn_reflns_point_group_measured_fraction_full 0.996
_diffrn_reflns_point_group_measured_fraction_max 0.973
_diffrn_reflns_theta_full 67.684
_diffrn_reflns_theta_max 72.590
_diffrn_reflns_theta_min 4.455
_diffrn_source 'micro-focus sealed X-ray tube'
_diffrn_source_type 'SuperNova (Cu) X-ray Source'
_exptl_absorpt_coefficient_mu 0.730
_exptl_absorpt_correction_T_max 1.00000
_exptl_absorpt_correction_T_min 0.63372
_exptl_absorpt_correction_type multi-scan
_exptl_absorpt_process_details
;
CrysAlisPro 1.171.39.46e (Rigaku Oxford Diffraction, 2018)
Empirical absorption correction using spherical harmonics,
 implemented in SCALE3 ABSPACK scaling algorithm.
;
_exptl_crystal_colour 'clear light colourless'
_exptl_crystal_colour_lustre clear
_exptl_crystal_colour_modifier light
_exptl_crystal_colour_primary colourless
_exptl_crystal_density_diffrn 1.312
_exptl_crystal_description block
_exptl_crystal_F_000 632
_exptl_crystal_size_max 0.1
_exptl_crystal_size_mid 0.1
_exptl_crystal_size_min 0.1
_refine_diff_density_max 0.263
_refine_diff_density_min -0.364
_refine_diff_density_rms 0.096
_refine_ls_extinction_method none
_refine_ls_goodness_of_fit_ref 1.094
_refine_ls_hydrogen_treatment constr
_refine_ls_matrix_type full
_refine_ls_number_parameters 210
_refine_ls_number_reflns 2963
_refine_ls_number_restraints 0
_refine_ls_restrained_S_all 1.094
_refine_ls_R_factor_all 0.0490
_refine_ls_R_factor_gt 0.0450
_refine_ls_shift/su_max 0.000
_refine_ls_shift/su_mean 0.000
_refine_ls_structure_factor_coef Fsqd
_refine_ls_weighting_details 'w=1/[\s^2^(Fo^2^)+(0.0733P)^2^+0.1774P] where P=(Fo^2^+2Fc^2^)/3'
_refine_ls_weighting_scheme calc
_refine_ls_wR_factor_gt 0.1156
_refine_ls_wR_factor_ref 0.1199
_reflns_Friedel_coverage 0.000
_reflns_number_gt 2611
_reflns_number_total 2963
_reflns_threshold_expression 'I > 2\s(I)'
_cod_data_source_file jo9b02289_si_005.cif
_cod_data_source_block zh-yym-76
_cod_database_code 4034697
_shelx_shelxl_version_number 2014/7
_chemical_oxdiff_formula 'C1 H1 O1 N1'
_shelx_space_group_comment
;
The symmetry employed for this shelxl refinement is uniquely defined
by the following loop, which should always be used as a source of
symmetry information in preference to the above space-group names.
They are only intended as comments.
;
_shelx_estimated_absorpt_t_max 0.931
_shelx_estimated_absorpt_t_min 0.931
_reflns_odcompleteness_completeness 99.90
_reflns_odcompleteness_iscentric 1
_reflns_odcompleteness_theta 66.97
_olex2_refinement_description
;
1. Fixed Uiso
 At 1.2 times of:
  All C(H) groups
 At 1.5 times of:
  All C(H,H,H) groups
2.a Ternary CH refined with riding coordinates:
 C008(H008)
2.b Aromatic/amide H refined with riding coordinates:
 C00C(H00C), C00E(H00E), C00F(H00F), C00G(H00G), C00H(H00H), C00I(H00I),
 C00J(H00J), C00L(H00L)
2.c Idealised Me refined as rotating group:
 C00M(H00A,H00B,H00D), C00N(H00K,H00M,H00N)
;
_olex2_submission_special_instructions 'No special instructions were received'
_oxdiff_exptl_absorpt_empirical_details
;
Empirical correction (ABSPACK) includes:
- Absorption correction using spherical harmonics
- Frame scaling
;
_oxdiff_exptl_absorpt_empirical_full_max 1.640
_oxdiff_exptl_absorpt_empirical_full_min 0.626

loop_
_space_group_symop_operation_xyz
'x, y, z'
'-x+1/2, y+1/2, -z+1/2'
'-x, -y, -z'
'x-1/2, -y-1/2, z-1/2'

loop_
_atom_site_label
_atom_site_type_symbol
_atom_site_fract_x
_atom_site_fract_y
_atom_site_fract_z
_atom_site_U_iso_or_equiv
_atom_site_adp_type
_atom_site_occupancy
_atom_site_site_symmetry_order
_atom_site_calc_flag
_atom_site_refinement_flags_posn
O001 O 0.92147(14) 0.89065(8) 0.56203(7) 0.0473(3) Uani 1 1 d .
O002 O 0.50622(13) 0.85897(8) 0.52235(8) 0.0525(3) Uani 1 1 d .
N003 N 0.84155(14) 0.79804(8) 0.44188(7) 0.0346(3) Uani 1 1 d .
O004 O 0.41790(15) 0.71559(9) 0.58712(9) 0.0590(3) Uani 1 1 d .
C005 C 0.74422(16) 0.72262(9) 0.39640(8) 0.0330(3) Uani 1 1 d .
C006 C 0.69113(16) 0.62579(9) 0.42436(8) 0.0336(3) Uani 1 1 d .
C007 C 0.83929(16) 0.81976(9) 0.53079(8) 0.0343(3) Uani 1 1 d .
C008 C 0.72374(17) 0.75315(9) 0.58584(8) 0.0353(3) Uani 1 1 d .
H008 H 0.7431 0.7761 0.6465 0.042 Uiso 1 1 calc R
C009 C 0.74642(16) 0.58150(9) 0.50986(8) 0.0348(3) Uani 1 1 d .
C00A C 0.76997(17) 0.64066(9) 0.58550(8) 0.0357(3) Uani 1 1 d .
C00B C 0.72343(18) 0.75532(10) 0.30913(9) 0.0400(3) Uani 1 1 d .
C00C C 0.59495(18) 0.56915(11) 0.36194(9) 0.0413(3) Uani 1 1 d .
H00C H 0.5507 0.5060 0.3781 0.050 Uiso 1 1 calc R
C00D C 0.53101(18) 0.77108(9) 0.56463(9) 0.0383(3) Uani 1 1 d .
C00E C 0.83306(19) 0.59649(11) 0.66323(10) 0.0446(3) Uani 1 1 d .
H00E H 0.8487 0.6372 0.7129 0.054 Uiso 1 1 calc R
C00F C 0.56313(19) 0.60364(12) 0.27693(10) 0.0462(3) Uani 1 1 d .
H00F H 0.4953 0.5643 0.2383 0.055 Uiso 1 1 calc R
C00G C 0.78598(18) 0.47702(10) 0.51556(10) 0.0441(3) Uani 1 1 d .
H00G H 0.7709 0.4359 0.4662 0.053 Uiso 1 1 calc R
C00H C 0.8839(2) 0.87453(11) 0.38097(9) 0.0444(3) Uani 1 1 d .
H00H H 0.9494 0.9327 0.3939 0.053 Uiso 1 1 calc R
C00I C 0.6305(2) 0.69539(12) 0.24865(9) 0.0461(3) Uani 1 1 d .
H00I H 0.6142 0.7165 0.1908 0.055 Uiso 1 1 calc R
C00J C 0.8156(2) 0.85074(11) 0.30169(10) 0.0491(4) Uani 1 1 d .
H00J H 0.8258 0.8891 0.2508 0.059 Uiso 1 1 calc R
C00K C 0.87325(19) 0.49270(12) 0.66831(11) 0.0499(4) Uani 1 1 d .
C00L C 0.8470(2) 0.43421(11) 0.59326(12) 0.0510(4) Uani 1 1 d .
H00L H 0.8710 0.3645 0.5953 0.061 Uiso 1 1 calc R
C00M C 0.9412(3) 0.44723(16) 0.75344(14) 0.0724(6) Uani 1 1 d .
H00A H 1.0430 0.4839 0.7733 0.109 Uiso 1 1 calc GR
H00B H 0.9702 0.3767 0.7445 0.109 Uiso 1 1 calc GR
H00D H 0.8537 0.4522 0.7967 0.109 Uiso 1 1 calc GR
C00N C 0.3276(2) 0.88631(18) 0.5017(2) 0.0880(7) Uani 1 1 d .
H00K H 0.3243 0.9499 0.4703 0.132 Uiso 1 1 calc GR
H00M H 0.2656 0.8933 0.5550 0.132 Uiso 1 1 calc GR
H00N H 0.2744 0.8338 0.4660 0.132 Uiso 1 1 calc GR

loop_
_atom_site_aniso_label
_atom_site_aniso_U_11
_atom_site_aniso_U_22
_atom_site_aniso_U_33
_atom_site_aniso_U_23
_atom_site_aniso_U_13
_atom_site_aniso_U_12
O001 0.0546(6) 0.0404(5) 0.0462(5) -0.0031(4) -0.0080(4) -0.0139(4)
O002 0.0398(5) 0.0423(5) 0.0753(8) 0.0125(5) 0.0031(5) 0.0048(4)
N003 0.0392(5) 0.0298(5) 0.0349(5) 0.0018(4) 0.0010(4) -0.0041(4)
O004 0.0491(6) 0.0453(6) 0.0834(8) 0.0029(5) 0.0177(6) -0.0060(5)
C005 0.0349(6) 0.0315(6) 0.0327(6) -0.0024(5) 0.0008(5) 0.0013(5)
C006 0.0348(6) 0.0296(6) 0.0366(6) -0.0034(5) 0.0054(5) 0.0005(5)
C007 0.0361(6) 0.0292(6) 0.0373(6) 0.0010(5) -0.0051(5) 0.0004(5)
C008 0.0451(7) 0.0314(6) 0.0294(6) -0.0017(5) 0.0000(5) -0.0020(5)
C009 0.0346(6) 0.0292(6) 0.0408(7) 0.0029(5) 0.0060(5) -0.0019(5)
C00A 0.0375(6) 0.0317(6) 0.0380(6) 0.0057(5) 0.0027(5) -0.0017(5)
C00B 0.0458(7) 0.0388(7) 0.0355(6) 0.0017(5) 0.0008(5) 0.0039(6)
C00C 0.0416(7) 0.0357(6) 0.0469(7) -0.0094(5) 0.0054(5) -0.0038(5)
C00D 0.0430(7) 0.0308(6) 0.0415(7) -0.0056(5) 0.0086(5) -0.0010(5)
C00E 0.0459(7) 0.0464(8) 0.0413(7) 0.0111(6) -0.0016(6) -0.0032(6)
C00F 0.0445(7) 0.0504(8) 0.0433(7) -0.0157(6) -0.0040(6) -0.0002(6)
C00G 0.0437(7) 0.0310(6) 0.0582(8) 0.0035(6) 0.0114(6) 0.0001(5)
C00H 0.0524(8) 0.0354(7) 0.0455(7) 0.0070(6) 0.0050(6) -0.0081(6)
C00I 0.0508(8) 0.0514(8) 0.0358(7) -0.0031(6) -0.0043(6) 0.0064(6)
C00J 0.0647(9) 0.0424(7) 0.0401(7) 0.0107(6) 0.0027(6) -0.0038(7)
C00K 0.0394(7) 0.0502(8) 0.0603(9) 0.0253(7) 0.0046(6) 0.0007(6)
C00L 0.0462(8) 0.0334(7) 0.0740(10) 0.0180(7) 0.0127(7) 0.0042(6)
C00M 0.0638(11) 0.0750(12) 0.0779(12) 0.0429(10) -0.0050(9) 0.0035(9)
C00N 0.0465(10) 0.0701(12) 0.147(2) 0.0253(14) -0.0048(12) 0.0137(9)

loop_
_atom_type_symbol
_atom_type_description
_atom_type_scat_dispersion_real
_atom_type_scat_dispersion_imag
_atom_type_scat_source
C C 0.0181 0.0091 'International Tables Vol C Tables 4.2.6.8 and 6.1.1.4'
H H 0.0000 0.0000 'International Tables Vol C Tables 4.2.6.8 and 6.1.1.4'
N N 0.0311 0.0180 'International Tables Vol C Tables 4.2.6.8 and 6.1.1.4'
O O 0.0492 0.0322 'International Tables Vol C Tables 4.2.6.8 and 6.1.1.4'

loop_
_geom_angle_atom_site_label_1
_geom_angle_atom_site_label_2
_geom_angle_atom_site_label_3
_geom_angle
C00D O002 C00N 116.16(13)
C005 N003 C00H 107.63(10)
C007 N003 C005 127.06(11)
C007 N003 C00H 120.61(11)
C006 C005 N003 129.70(11)
C006 C005 C00B 122.58(12)
C00B C005 N003 107.30(11)
C005 C006 C009 122.95(11)
C00C C006 C005 115.11(12)
C00C C006 C009 121.66(11)
O001 C007 N003 121.28(12)
O001 C007 C008 122.01(12)
N003 C007 C008 116.67(10)
C007 C008 H008 105.8
C007 C008 C00D 112.19(10)
C00A C008 C007 114.45(11)
C00A C008 H008 105.8
C00A C008 C00D 112.06(10)
C00D C008 H008 105.8
C00A C009 C006 122.58(11)
C00A C009 C00G 117.80(12)
C00G C009 C006 119.54(12)
C009 C00A C008 121.11(11)
C00E C00A C008 118.44(12)
C00E C00A C009 120.43(12)
C005 C00B C00J 107.24(12)
C00I C00B C005 119.91(13)
C00I C00B C00J 132.82(13)
C006 C00C H00C 118.7
C00F C00C C006 122.54(13)
C00F C00C H00C 118.7
O002 C00D C008 111.08(11)
O004 C00D O002 124.78(14)
O004 C00D C008 124.04(13)
C00A C00E H00E 119.3
C00A C00E C00K 121.49(15)
C00K C00E H00E 119.3
C00C C00F H00F 119.4
C00I C00F C00C 121.12(13)
C00I C00F H00F 119.4
C009 C00G H00G 119.5
C00L C00G C009 121.08(14)
C00L C00G H00G 119.5
N003 C00H H00H 125.2
C00J C00H N003 109.69(12)
C00J C00H H00H 125.2
C00B C00I H00I 120.9
C00F C00I C00B 118.21(13)
C00F C00I H00I 120.9
C00B C00J H00J 125.9
C00H C00J C00B 108.10(12)
C00H C00J H00J 125.9
C00E C00K C00M 120.18(17)
C00L C00K C00E 117.71(13)
C00L C00K C00M 122.11(15)
C00G C00L C00K 121.49(13)
C00G C00L H00L 119.3
C00K C00L H00L 119.3
C00K C00M H00A 109.5
C00K C00M H00B 109.5
C00K C00M H00D 109.5
H00A C00M H00B 109.5
H00A C00M H00D 109.5
H00B C00M H00D 109.5
O002 C00N H00K 109.5
O002 C00N H00M 109.5
O002 C00N H00N 109.5
H00K C00N H00M 109.5
H00K C00N H00N 109.5
H00M C00N H00N 109.5

loop_
_geom_bond_atom_site_label_1
_geom_bond_atom_site_label_2
_geom_bond_distance
O001 C007 1.2119(15)
O002 C00D 1.3286(16)
O002 C00N 1.447(2)
N003 C005 1.4085(16)
N003 C007 1.3859(17)
N003 C00H 1.4099(17)
O004 C00D 1.1924(17)
C005 C006 1.4011(18)
C005 C00B 1.4021(18)
C006 C009 1.4773(18)
C006 C00C 1.4002(18)
C007 C008 1.5169(18)
C008 H008 0.9800
C008 C00A 1.5134(17)
C008 C00D 1.5280(19)
C009 C00A 1.3960(19)
C009 C00G 1.4019(18)
C00A C00E 1.3926(19)
C00B C00I 1.392(2)
C00B C00J 1.442(2)
C00C H00C 0.9300
C00C C00F 1.387(2)
C00E H00E 0.9300
C00E C00K 1.394(2)
C00F H00F 0.9300
C00F C00I 1.381(2)
C00G H00G 0.9300
C00G C00L 1.380(2)
C00H H00H 0.9300
C00H C00J 1.340(2)
C00I H00I 0.9300
C00J H00J 0.9300
C00K C00L 1.386(3)
C00K C00M 1.507(2)
C00L H00L 0.9300
C00M H00A 0.9600
C00M H00B 0.9600
C00M H00D 0.9600
C00N H00K 0.9600
C00N H00M 0.9600
C00N H00N 0.9600
